data_4301284
loop_
_publ_author_name
'Nabanita Sadhukhan'
'Jitendra K. Bera'

_publ_contact_author_address
;
Department of Chemistry
IIT Kanpur 208016 INDIA
;
_publ_contact_author_email ' jbera@iitk.ac.in '
_publ_contact_author_fax ' +91 512 259 7436'
_publ_contact_author_name ' Jitendra K. Bera '
_publ_contact_author_phone ' +91 512 259 7336'
_publ_section_title
;
Mixed-Metal Assemblies Involving Ferrocene-Naphthyridine Hybrids
;
_journal_name_full 'Inorganic Chemistry'
_journal_page_first 978
_journal_page_last 990
_journal_paper_doi 10.1021/ic801586d
_journal_volume 48
_journal_year 2009
_chemical_formula_moiety 'C26 H18 Cl2 Cu2 Fe N4 O8'
_chemical_formula_sum 'C26 H18 Cl2 Cu2 Fe N4 O8'
_chemical_formula_weight 768.27
_chemical_name_systematic
;
 ?
;
_space_group_IT_number 14
_symmetry_cell_setting monoclinic
_symmetry_space_group_name_Hall '-P 2ybc'
_symmetry_space_group_name_H-M 'P 1 21/c 1'
_atom_sites_solution_hydrogens geom
_atom_sites_solution_primary direct
_atom_sites_solution_secondary difmap
_audit_creation_method SHELXL-97
_cell_angle_alpha 90.00
_cell_angle_beta 106.1950(10)
_cell_angle_gamma 90.00
_cell_formula_units_Z 4
_cell_length_a 16.4036(11)
_cell_length_b 16.3774(11)
_cell_length_c 9.6763(7)
_cell_measurement_temperature 100(2)
_cell_measurement_theta_max 28.29
_cell_measurement_theta_min 2.49
_cell_volume 2496.4(3)
_computing_cell_refinement 'Bruker SAINT'
_computing_data_collection 'Bruker APEX'
_computing_data_reduction 'Bruker SAINT'
_computing_molecular_graphics ORTEP
_computing_publication_material ciftab
_computing_structure_refinement 'SHELXL-97 (Sheldrick, 1997)'
_computing_structure_solution 'SHELXS-97 (Sheldrick, 1990)'
_diffrn_ambient_temperature 100(2)
_diffrn_measured_fraction_theta_full 0.981
_diffrn_measured_fraction_theta_max 0.981
_diffrn_measurement_device_type 'Bruker SMART APEX'
_diffrn_measurement_method 'omega scans'
_diffrn_radiation_monochromator graphite
_diffrn_radiation_source 'fine-focus sealed tube'
_diffrn_radiation_type MoK\a
_diffrn_radiation_wavelength 0.71073
_diffrn_reflns_av_R_equivalents 0.0461
_diffrn_reflns_av_sigmaI/netI 0.0622
_diffrn_reflns_limit_h_max 21
_diffrn_reflns_limit_h_min -21
_diffrn_reflns_limit_k_max 21
_diffrn_reflns_limit_k_min -13
_diffrn_reflns_limit_l_max 12
_diffrn_reflns_limit_l_min -12
_diffrn_reflns_number 16254
_diffrn_reflns_theta_full 28.29
_diffrn_reflns_theta_max 28.29
_diffrn_reflns_theta_min 2.49
_exptl_absorpt_coefficient_mu 2.540
_exptl_absorpt_correction_T_max 0.6049
_exptl_absorpt_correction_T_min 0.4616
_exptl_absorpt_correction_type empirical
_exptl_absorpt_process_details SADABS
_exptl_crystal_colour red
_exptl_crystal_density_diffrn 2.044
_exptl_crystal_density_method 'not measured'
_exptl_crystal_description block
_exptl_crystal_F_000 1536
_exptl_crystal_size_max 0.36
_exptl_crystal_size_mid 0.28
_exptl_crystal_size_min 0.22
_refine_diff_density_max 1.521
_refine_diff_density_min -0.706
_refine_diff_density_rms 0.149
_refine_ls_extinction_method none
_refine_ls_goodness_of_fit_ref 1.049
_refine_ls_hydrogen_treatment constr
_refine_ls_matrix_type full
_refine_ls_number_parameters 402
_refine_ls_number_reflns 6072
_refine_ls_number_restraints 57
_refine_ls_restrained_S_all 1.101
_refine_ls_R_factor_all 0.0774
_refine_ls_R_factor_gt 0.0537
_refine_ls_shift/su_max 0.001
_refine_ls_shift/su_mean 0.000
_refine_ls_structure_factor_coef Fsqd
_refine_ls_weighting_details 'calc w=1/[\s^2^(Fo^2^)+(0.0582P)^2^+3.6310P] where P=(Fo^2^+2Fc^2^)/3'
_refine_ls_weighting_scheme calc
_refine_ls_wR_factor_gt 0.1168
_refine_ls_wR_factor_ref 0.1284
_reflns_number_gt 4620
_reflns_number_total 6072
_reflns_threshold_expression >2sigma(I)
_cod_data_source_file ic801586d_si_002_7.cif
_cod_data_source_block compound9
_cod_depositor_comments
;
The following automatic conversions were performed:
'_symmetry_cell_setting' value 'Monoclinic' changed to 'monoclinic'
according to '/home/saulius/struct/CIF-dictionaries/cif_core.dic'
dictionary named 'cif_core.dic' version 2.4.1 from 2010-06-29.

Automatic conversion script
Id: cif_fix_enum 1527 2010-12-29 10:47:43Z saulius 

The following automatic conversions were performed:

'_refine_ls_hydrogen_treatment' value 'constrained' was replaced with
the value 'constr' as specified in the replacement file
'src/cod-tools/trunk/data/replacement-values/replacement_values.lst'.

Automatic conversion script
Id: cif_fix_values 5376 2017-05-30 11:51:03Z andrius 
;
_cod_original_sg_symbol_H-M 'P 21/c'
_cod_database_code 4301284

loop_
_symmetry_equiv_pos_as_xyz
'x, y, z'
'-x, y+1/2, -z+1/2'
'-x, -y, -z'
'x, -y-1/2, z-1/2'

loop_
_atom_site_label
_atom_site_type_symbol
_atom_site_fract_x
_atom_site_fract_y
_atom_site_fract_z
_atom_site_U_iso_or_equiv
_atom_site_adp_type
_atom_site_occupancy
_atom_site_symmetry_multiplicity
_atom_site_calc_flag
_atom_site_refinement_flags
_atom_site_disorder_assembly
_atom_site_disorder_group
Cu2 Cu 0.24939(3) 0.49391(3) 0.04011(6) 0.01768(15) Uani 1 1 d . A .
Cu1 Cu 0.26111(4) 0.37230(4) -0.10345(6) 0.01982(15) Uani 1 1 d D . .
Fe1 Fe 0.23230(4) 0.64918(4) 0.21753(6) 0.01065(15) Uani 1 1 d . A .
Cl1A Cl 0.15012(6) 0.95909(6) 0.13027(11) 0.0147(2) Uani 1 1 d . . .
C7 C 0.0500(3) 0.4630(3) 0.2087(4) 0.0132(8) Uani 1 1 d . A .
H5 H 0.0208 0.4973 0.2583 0.016 Uiso 1 1 calc R . .
N4 N 0.3498(2) 0.5358(2) 0.0115(4) 0.0137(7) Uani 1 1 d . . .
N1 N 0.1803(2) 0.3231(2) -0.0150(4) 0.0143(7) Uani 1 1 d . A .
O12A O 0.0753(2) 0.9121(2) 0.0611(3) 0.0219(7) Uani 1 1 d . . .
O14A O 0.1780(2) 1.00448(19) 0.0244(3) 0.0205(7) Uani 1 1 d . . .
C11 C 0.1269(3) 0.7217(3) 0.1930(4) 0.0137(9) Uani 1 1 d . A .
H11 H 0.1243 0.7715 0.2421 0.016 Uiso 1 1 calc R . .
C5 C 0.1357(3) 0.3671(3) 0.0610(4) 0.0115(8) Uani 1 1 d . . .
C13 C 0.1442(3) 0.6288(3) 0.0237(4) 0.0121(8) Uani 1 1 d . . .
H13 H 0.1552 0.6058 -0.0594 0.014 Uiso 1 1 calc R . .
N3 N 0.3397(2) 0.4405(2) -0.1700(4) 0.0173(8) Uani 1 1 d . A .
C12 C 0.1470(3) 0.7141(3) 0.0596(4) 0.0150(9) Uani 1 1 d . . .
H12 H 0.1600 0.7576 0.0043 0.018 Uiso 1 1 calc R . .
C9 C 0.1217(2) 0.5845(3) 0.1358(4) 0.0109(8) Uani 1 1 d . A .
O11A O 0.2166(2) 0.9049(2) 0.2051(4) 0.0252(8) Uani 1 1 d . . .
C4 C 0.0784(3) 0.3303(3) 0.1262(5) 0.0154(9) Uani 1 1 d . A .
C3 C 0.0673(3) 0.2446(3) 0.1141(5) 0.0191(9) Uani 1 1 d . . .
H3 H 0.0289 0.2178 0.1566 0.023 Uiso 1 1 calc R A .
C8 C 0.1074(3) 0.4966(3) 0.1401(4) 0.0114(8) Uani 1 1 d . . .
C2 C 0.1125(3) 0.2010(3) 0.0406(5) 0.0220(10) Uani 1 1 d . A .
H2 H 0.1069 0.1433 0.0327 0.026 Uiso 1 1 calc R . .
C23 C 0.3767(3) 0.5104(3) -0.1026(5) 0.0144(9) Uani 1 1 d . A .
C24 C 0.4604(3) 0.5268(3) -0.2709(5) 0.0210(10) Uani 1 1 d . A .
H24 H 0.5019 0.5548 -0.3044 0.025 Uiso 1 1 calc R . .
C21 C 0.4740(3) 0.6242(3) -0.0681(5) 0.0212(10) Uani 1 1 d . A .
H21 H 0.5160 0.6550 -0.0955 0.025 Uiso 1 1 calc R . .
C17 C 0.3463(3) 0.7093(3) 0.2534(5) 0.0175(9) Uani 1 1 d . A .
H17 H 0.3570 0.7572 0.2058 0.021 Uiso 1 1 calc R . .
C20 C 0.4487(3) 0.6473(3) 0.0483(5) 0.0173(9) Uani 1 1 d . . .
H20 H 0.4740 0.6932 0.1039 0.021 Uiso 1 1 calc R A .
C15 C 0.3114(3) 0.6235(3) 0.4178(5) 0.0180(9) Uani 1 1 d . A .
H15 H 0.2951 0.6046 0.4991 0.022 Uiso 1 1 calc R . .
C14 C 0.3322(3) 0.5735(3) 0.3116(5) 0.0180(9) Uani 1 1 d . A .
H14 H 0.3315 0.5155 0.3086 0.022 Uiso 1 1 calc R . .
C26 C 0.3617(3) 0.4173(3) -0.2872(5) 0.0207(10) Uani 1 1 d . . .
H26 H 0.3357 0.3698 -0.3371 0.025 Uiso 1 1 calc R A .
C18 C 0.3544(3) 0.6271(3) 0.2101(5) 0.0146(9) Uani 1 1 d . . .
O13A O 0.1307(2) 1.0151(2) 0.2324(4) 0.0268(8) Uani 1 1 d . . .
C22 C 0.4384(3) 0.5548(3) -0.1483(5) 0.0173(9) Uani 1 1 d . . .
C1 C 0.1673(3) 0.2424(3) -0.0227(5) 0.0198(10) Uani 1 1 d . . .
H1 H 0.1975 0.2111 -0.0748 0.024 Uiso 1 1 calc R A .
C19 C 0.3847(3) 0.6026(3) 0.0859(5) 0.0140(9) Uani 1 1 d . A .
C16 C 0.3193(3) 0.7065(3) 0.3809(5) 0.0181(9) Uani 1 1 d . . .
H16 H 0.3084 0.7526 0.4328 0.022 Uiso 1 1 calc R A .
C10 C 0.1114(3) 0.6428(3) 0.2402(4) 0.0129(8) Uani 1 1 d . . .
H10 H 0.0968 0.6306 0.3262 0.016 Uiso 1 1 calc R A .
C6 C 0.0365(3) 0.3805(3) 0.2033(5) 0.0153(9) Uani 1 1 d . . .
H4 H -0.0010 0.3571 0.2514 0.018 Uiso 1 1 calc R A .
C25 C 0.4215(3) 0.4595(3) -0.3406(5) 0.0236(11) Uani 1 1 d . A .
H25 H 0.4345 0.4409 -0.4250 0.028 Uiso 1 1 calc R . .
N2 N 0.1509(2) 0.4488(2) 0.0719(4) 0.0113(7) Uani 1 1 d . A .
Cl1 Cl 0.35420(9) 0.18836(10) -0.17829(15) 0.0396(4) Uani 1 1 d D . .
O1 O 0.2910(3) 0.2522(2) -0.2195(4) 0.0295(10) Uani 0.85 1 d PD A 1
O2 O 0.3011(4) 0.1216(4) -0.1209(8) 0.0379(17) Uiso 0.60 1 d PD A 1
O4 O 0.4252(5) 0.2000(5) -0.0735(8) 0.052(2) Uiso 0.60 1 d PD A 1
O3 O 0.3619(5) 0.1468(4) -0.3073(7) 0.0479(19) Uiso 0.60 1 d PD A 1
O6 O 0.4189(7) 0.2211(7) -0.2515(12) 0.021(3) Uiso 0.25 1 d PD A 2
O5 O 0.3384(8) 0.1150(6) -0.1964(13) 0.020(3) Uiso 0.25 1 d PD A 2
O7 O 0.3980(7) 0.2156(7) -0.0238(10) 0.013(2) Uiso 0.25 1 d PD A 2
O10 O 0.3668(13) 0.2075(13) -0.3273(17) 0.033(6) Uiso 0.15 1 d PD A 3
O11 O 0.4470(9) 0.1653(11) -0.1047(19) 0.021(5) Uiso 0.15 1 d PD A 3
O9 O 0.3026(11) 0.1265(10) -0.186(2) 0.014(4) Uiso 0.15 1 d PD A 3
O8 O 0.3444(14) 0.2628(10) -0.119(3) 0.060(9) Uiso 0.15 1 d PD A 3

loop_
_atom_site_aniso_label
_atom_site_aniso_U_11
_atom_site_aniso_U_22
_atom_site_aniso_U_33
_atom_site_aniso_U_23
_atom_site_aniso_U_13
_atom_site_aniso_U_12
Cu2 0.0164(3) 0.0169(3) 0.0222(3) -0.0002(2) 0.0095(2) -0.0025(2)
Cu1 0.0202(3) 0.0207(3) 0.0214(3) -0.0027(2) 0.0104(2) -0.0010(2)
Fe1 0.0132(3) 0.0095(3) 0.0083(3) 0.0007(2) 0.0014(2) -0.0017(2)
Cl1A 0.0178(5) 0.0138(5) 0.0132(5) -0.0024(4) 0.0057(4) -0.0032(4)
C7 0.013(2) 0.014(2) 0.013(2) -0.0025(16) 0.0037(16) 0.0030(17)
N4 0.0103(17) 0.0144(18) 0.0154(18) 0.0032(14) 0.0021(14) 0.0027(14)
N1 0.0132(18) 0.0129(18) 0.0144(18) -0.0034(14) -0.0003(14) 0.0031(14)
O12A 0.0227(17) 0.0226(18) 0.0200(17) -0.0059(14) 0.0054(13) -0.0093(14)
O14A 0.0266(18) 0.0182(17) 0.0204(17) 0.0014(13) 0.0124(14) -0.0009(14)
C11 0.020(2) 0.009(2) 0.012(2) -0.0015(16) 0.0030(16) 0.0054(17)
C5 0.0094(19) 0.014(2) 0.0099(19) -0.0009(16) 0.0002(15) 0.0000(16)
C13 0.015(2) 0.014(2) 0.0057(18) -0.0012(15) -0.0003(15) 0.0047(17)
N3 0.0153(19) 0.019(2) 0.0159(18) 0.0037(15) 0.0020(14) 0.0041(16)
C12 0.022(2) 0.013(2) 0.0081(19) 0.0024(16) 0.0020(17) 0.0011(18)
C9 0.0095(19) 0.012(2) 0.0097(19) 0.0029(16) 0.0008(15) 0.0009(16)
O11A 0.0246(18) 0.0185(18) 0.0273(19) 0.0038(14) -0.0015(14) -0.0005(14)
C4 0.013(2) 0.014(2) 0.016(2) -0.0006(17) 0.0003(17) -0.0016(17)
C3 0.020(2) 0.018(2) 0.018(2) 0.0020(18) 0.0022(18) -0.0044(19)
C8 0.013(2) 0.013(2) 0.0074(18) -0.0022(15) 0.0016(15) 0.0007(16)
C2 0.025(3) 0.013(2) 0.022(2) -0.0027(19) -0.0029(19) -0.0018(19)
C23 0.016(2) 0.011(2) 0.016(2) 0.0037(17) 0.0033(17) 0.0049(17)
C24 0.016(2) 0.030(3) 0.020(2) 0.013(2) 0.0084(18) 0.011(2)
C21 0.016(2) 0.021(2) 0.028(3) 0.008(2) 0.0079(19) 0.0029(19)
C17 0.023(2) 0.016(2) 0.015(2) -0.0029(17) 0.0082(18) -0.0141(19)
C20 0.012(2) 0.018(2) 0.020(2) 0.0082(18) 0.0018(17) 0.0004(17)
C15 0.016(2) 0.027(3) 0.008(2) 0.0053(18) -0.0025(16) -0.0044(19)
C14 0.017(2) 0.015(2) 0.018(2) 0.0086(18) -0.0015(17) -0.0029(18)
C26 0.025(2) 0.022(2) 0.014(2) 0.0040(18) 0.0030(18) 0.008(2)
C18 0.012(2) 0.016(2) 0.014(2) 0.0041(17) 0.0024(16) -0.0032(17)
O13A 0.0254(18) 0.035(2) 0.0239(18) -0.0168(16) 0.0143(15) -0.0083(16)
C22 0.012(2) 0.018(2) 0.022(2) 0.0094(18) 0.0055(17) 0.0083(18)
C1 0.025(2) 0.015(2) 0.016(2) -0.0036(18) 0.0018(18) 0.0032(19)
C19 0.010(2) 0.013(2) 0.016(2) 0.0058(17) -0.0003(16) 0.0018(16)
C16 0.018(2) 0.022(2) 0.013(2) -0.0091(18) 0.0023(17) -0.0087(19)
C10 0.013(2) 0.015(2) 0.011(2) -0.0006(16) 0.0024(16) 0.0044(17)
C6 0.012(2) 0.018(2) 0.014(2) 0.0002(17) 0.0022(16) -0.0034(17)
C25 0.023(2) 0.032(3) 0.017(2) 0.004(2) 0.0071(19) 0.012(2)
N2 0.0109(17) 0.0124(18) 0.0109(17) 0.0003(14) 0.0036(13) 0.0005(14)
Cl1 0.0430(8) 0.0474(9) 0.0255(7) -0.0001(6) 0.0049(6) 0.0223(7)
O1 0.043(3) 0.021(2) 0.029(2) 0.0001(18) 0.017(2) 0.009(2)

loop_
_atom_type_symbol
_atom_type_description
_atom_type_scat_dispersion_real
_atom_type_scat_dispersion_imag
_atom_type_scat_source
C C 0.0033 0.0016 'International Tables Vol C Tables 4.2.6.8 and 6.1.1.4'
H H 0.0000 0.0000 'International Tables Vol C Tables 4.2.6.8 and 6.1.1.4'
N N 0.0061 0.0033 'International Tables Vol C Tables 4.2.6.8 and 6.1.1.4'
O O 0.0106 0.0060 'International Tables Vol C Tables 4.2.6.8 and 6.1.1.4'
Fe Fe 0.3463 0.8444 'International Tables Vol C Tables 4.2.6.8 and 6.1.1.4'
Cu Cu 0.3201 1.2651 'International Tables Vol C Tables 4.2.6.8 and 6.1.1.4'
Cl Cl 0.1484 0.1585 'International Tables Vol C Tables 4.2.6.8 and 6.1.1.4'

loop_
_geom_angle_atom_site_label_1
_geom_angle_atom_site_label_2
_geom_angle_atom_site_label_3
_geom_angle
_geom_angle_site_symmetry_1
_geom_angle_site_symmetry_3
_geom_angle_publ_flag
N4 Cu2 N2 178.01(15) . . ?
N4 Cu2 Cu1 90.14(11) . . ?
N2 Cu2 Cu1 88.87(11) . . ?
N1 Cu1 N3 168.68(16) . . ?
N1 Cu1 O8 101.4(6) . . ?
N3 Cu1 O8 88.0(6) . . ?
N1 Cu1 O1 96.91(15) . . ?
N3 Cu1 O1 94.34(15) . . ?
O8 Cu1 O1 27.8(6) . . ?
N1 Cu1 Cu2 85.24(11) . . ?
N3 Cu1 Cu2 83.44(12) . . ?
O8 Cu1 Cu2 144.4(6) . . ?
O1 Cu1 Cu2 172.19(11) . . ?
C16 Fe1 C13 161.12(18) . . ?
C16 Fe1 C15 40.62(19) . . ?
C13 Fe1 C15 158.24(18) . . ?
C16 Fe1 C14 68.58(19) . . ?
C13 Fe1 C14 125.37(18) . . ?
C15 Fe1 C14 40.70(18) . . ?
C16 Fe1 C17 40.66(17) . . ?
C13 Fe1 C17 127.48(17) . . ?
C15 Fe1 C17 68.46(18) . . ?
C14 Fe1 C17 68.79(18) . . ?
C16 Fe1 C11 101.99(18) . . ?
C13 Fe1 C11 68.47(17) . . ?
C15 Fe1 C11 121.14(18) . . ?
C14 Fe1 C11 160.24(17) . . ?
C17 Fe1 C11 116.03(18) . . ?
C16 Fe1 C12 121.47(19) . . ?
C13 Fe1 C12 40.96(16) . . ?
C15 Fe1 C12 158.01(18) . . ?
C14 Fe1 C12 159.15(18) . . ?
C17 Fe1 C12 106.03(18) . . ?
C11 Fe1 C12 40.52(16) . . ?
C16 Fe1 C18 68.28(18) . . ?
C13 Fe1 C18 112.61(17) . . ?
C15 Fe1 C18 68.38(18) . . ?
C14 Fe1 C18 40.95(17) . . ?
C17 Fe1 C18 40.61(18) . . ?
C11 Fe1 C18 153.31(17) . . ?
C12 Fe1 C18 122.16(17) . . ?
C16 Fe1 C10 115.34(17) . . ?
C13 Fe1 C10 68.57(16) . . ?
C15 Fe1 C10 105.26(17) . . ?
C14 Fe1 C10 126.54(17) . . ?
C17 Fe1 C10 149.88(18) . . ?
C11 Fe1 C10 40.33(17) . . ?
C12 Fe1 C10 68.27(17) . . ?
C18 Fe1 C10 166.36(17) . . ?
C16 Fe1 C9 152.36(17) . . ?
C13 Fe1 C9 40.90(16) . . ?
C15 Fe1 C9 120.96(17) . . ?
C14 Fe1 C9 111.62(17) . . ?
C17 Fe1 C9 166.93(17) . . ?
C11 Fe1 C9 68.31(17) . . ?
C12 Fe1 C9 68.70(17) . . ?
C18 Fe1 C9 131.21(17) . . ?
C10 Fe1 C9 40.74(16) . . ?
O11A Cl1A O14A 109.3(2) . . ?
O11A Cl1A O12A 109.4(2) . . ?
O14A Cl1A O12A 110.06(19) . . ?
O11A Cl1A O13A 109.2(2) . . ?
O14A Cl1A O13A 109.4(2) . . ?
O12A Cl1A O13A 109.5(2) . . ?
C6 C7 C8 119.4(4) . . ?
C19 N4 C23 119.8(4) . . ?
C19 N4 Cu2 118.5(3) . . ?
C23 N4 Cu2 120.3(3) . . ?
C1 N1 C5 116.6(4) . . ?
C1 N1 Cu1 120.2(3) . . ?
C5 N1 Cu1 123.2(3) . . ?
C10 C11 C12 108.6(4) . . ?
C10 C11 Fe1 69.9(2) . . ?
C12 C11 Fe1 69.7(2) . . ?
N2 C5 N1 116.4(4) . . ?
N2 C5 C4 121.2(4) . . ?
N1 C5 C4 122.4(4) . . ?
C9 C13 C12 107.8(4) . . ?
C9 C13 Fe1 69.8(2) . . ?
C12 C13 Fe1 69.7(2) . . ?
C26 N3 C23 116.9(4) . . ?
C26 N3 Cu1 118.5(3) . . ?
C23 N3 Cu1 124.6(3) . . ?
C11 C12 C13 107.7(4) . . ?
C11 C12 Fe1 69.7(2) . . ?
C13 C12 Fe1 69.3(2) . . ?
C10 C9 C13 107.5(4) . . ?
C10 C9 C8 125.8(4) . . ?
C13 C9 C8 126.6(4) . . ?
C10 C9 Fe1 69.6(2) . . ?
C13 C9 Fe1 69.3(2) . . ?
C8 C9 Fe1 128.8(3) . . ?
C5 C4 C6 118.2(4) . . ?
C5 C4 C3 118.4(4) . . ?
C6 C4 C3 123.4(4) . . ?
C2 C3 C4 119.0(4) . . ?
N2 C8 C7 121.2(4) . . ?
N2 C8 C9 116.7(4) . . ?
C7 C8 C9 122.2(4) . . ?
C3 C2 C1 119.0(4) . . ?
N4 C23 N3 116.1(4) . . ?
N4 C23 C22 121.3(4) . . ?
N3 C23 C22 122.7(4) . . ?
C25 C24 C22 119.2(4) . . ?
C20 C21 C22 120.4(4) . . ?
C16 C17 C18 107.5(4) . . ?
C16 C17 Fe1 69.1(2) . . ?
C18 C17 Fe1 69.7(2) . . ?
C21 C20 C19 119.4(4) . . ?
C16 C15 C14 108.1(4) . . ?
C16 C15 Fe1 69.2(2) . . ?
C14 C15 Fe1 69.7(2) . . ?
C15 C14 C18 107.4(4) . . ?
C15 C14 Fe1 69.6(3) . . ?
C18 C14 Fe1 69.6(2) . . ?
N3 C26 C25 123.4(5) . . ?
C17 C18 C14 108.3(4) . . ?
C17 C18 C19 125.1(4) . . ?
C14 C18 C19 126.6(4) . . ?
C17 C18 Fe1 69.7(3) . . ?
C14 C18 Fe1 69.4(2) . . ?
C19 C18 Fe1 128.9(3) . . ?
C21 C22 C24 124.2(4) . . ?
C21 C22 C23 117.7(4) . . ?
C24 C22 C23 118.1(4) . . ?
N1 C1 C2 124.5(4) . . ?
N4 C19 C20 121.3(4) . . ?
N4 C19 C18 117.9(4) . . ?
C20 C19 C18 120.8(4) . . ?
C15 C16 C17 108.7(4) . . ?
C15 C16 Fe1 70.2(2) . . ?
C17 C16 Fe1 70.3(2) . . ?
C11 C10 C9 108.3(4) . . ?
C11 C10 Fe1 69.8(2) . . ?
C9 C10 Fe1 69.7(2) . . ?
C7 C6 C4 119.9(4) . . ?
C24 C25 C26 119.7(4) . . ?
C8 N2 C5 120.0(4) . . ?
C8 N2 Cu2 116.6(3) . . ?
C5 N2 Cu2 121.4(3) . . ?
O5 Cl1 O9 29.4(9) . . ?
O5 Cl1 O4 110.8(7) . . ?
O9 Cl1 O4 124.9(9) . . ?
O5 Cl1 O8 151.6(11) . . ?
O9 Cl1 O8 124.2(11) . . ?
O4 Cl1 O8 74.6(9) . . ?
O5 Cl1 O1 124.0(6) . . ?
O9 Cl1 O1 98.1(9) . . ?
O4 Cl1 O1 121.0(4) . . ?
O8 Cl1 O1 46.9(9) . . ?
O5 Cl1 O3 59.2(6) . . ?
O9 Cl1 O3 78.3(9) . . ?
O4 Cl1 O3 117.0(5) . . ?
O8 Cl1 O3 145.0(11) . . ?
O1 Cl1 O3 109.2(3) . . ?
O5 Cl1 O6 115.0(7) . . ?
O9 Cl1 O6 140.0(10) . . ?
O4 Cl1 O6 74.3(5) . . ?
O8 Cl1 O6 93.4(11) . . ?
O1 Cl1 O6 98.9(5) . . ?
O3 Cl1 O6 62.0(5) . . ?
O5 Cl1 O7 116.4(6) . . ?
O9 Cl1 O7 113.7(10) . . ?
O4 Cl1 O7 30.7(5) . . ?
O8 Cl1 O7 54.1(10) . . ?
O1 Cl1 O7 99.4(4) . . ?
O3 Cl1 O7 147.3(5) . . ?
O6 Cl1 O7 98.8(5) . . ?
O5 Cl1 O11 88.2(9) . . ?
O9 Cl1 O11 112.2(9) . . ?
O4 Cl1 O11 30.3(7) . . ?
O8 Cl1 O11 103.9(9) . . ?
O1 Cl1 O11 147.7(7) . . ?
O3 Cl1 O11 88.3(8) . . ?
O6 Cl1 O11 64.9(8) . . ?
O7 Cl1 O11 59.0(8) . . ?
O5 Cl1 O10 98.2(10) . . ?
O9 Cl1 O10 110.8(9) . . ?
O4 Cl1 O10 111.5(8) . . ?
O8 Cl1 O10 105.7(10) . . ?
O1 Cl1 O10 82.5(8) . . ?
O3 Cl1 O10 39.6(8) . . ?
O6 Cl1 O10 37.4(8) . . ?
O7 Cl1 O10 134.7(9) . . ?
O11 Cl1 O10 96.3(8) . . ?
O5 Cl1 O2 42.7(6) . . ?
O9 Cl1 O2 23.1(8) . . ?
O4 Cl1 O2 106.3(4) . . ?
O8 Cl1 O2 108.9(10) . . ?
O1 Cl1 O2 100.0(3) . . ?
O3 Cl1 O2 99.4(4) . . ?
O6 Cl1 O2 157.1(5) . . ?
O7 Cl1 O2 90.7(5) . . ?
O11 Cl1 O2 103.7(8) . . ?
O10 Cl1 O2 133.9(8) . . ?
Cl1 O1 Cu1 133.8(3) . . ?
Cl1 O8 Cu1 149.9(15) . . ?

loop_
_geom_bond_atom_site_label_1
_geom_bond_atom_site_label_2
_geom_bond_distance
_geom_bond_site_symmetry_2
_geom_bond_publ_flag
Cu2 N4 1.875(4) . ?
Cu2 N2 1.879(3) . ?
Cu2 Cu1 2.4662(8) . ?
Cu1 N1 1.943(4) . ?
Cu1 N3 1.946(4) . ?
Cu1 O8 2.284(14) . ?
Cu1 O1 2.382(4) . ?
Fe1 C16 2.040(4) . ?
Fe1 C13 2.051(4) . ?
Fe1 C15 2.053(4) . ?
Fe1 C14 2.054(4) . ?
Fe1 C17 2.056(4) . ?
Fe1 C11 2.056(4) . ?
Fe1 C12 2.056(4) . ?
Fe1 C18 2.057(4) . ?
Fe1 C10 2.057(4) . ?
Fe1 C9 2.059(4) . ?
Cl1A O11A 1.435(3) . ?
Cl1A O14A 1.439(3) . ?
Cl1A O12A 1.445(3) . ?
Cl1A O13A 1.448(3) . ?
C7 C6 1.367(6) . ?
C7 C8 1.407(6) . ?
N4 C19 1.346(6) . ?
N4 C23 1.362(5) . ?
N1 C1 1.337(6) . ?
N1 C5 1.377(5) . ?
C11 C10 1.418(6) . ?
C11 C12 1.424(6) . ?
C5 N2 1.359(5) . ?
C5 C4 1.406(6) . ?
C13 C9 1.436(6) . ?
C13 C12 1.437(6) . ?
N3 C26 1.338(6) . ?
N3 C23 1.373(6) . ?
C9 C10 1.433(6) . ?
C9 C8 1.460(6) . ?
C4 C6 1.411(6) . ?
C4 C3 1.417(6) . ?
C3 C2 1.364(7) . ?
C8 N2 1.348(5) . ?
C2 C1 1.397(7) . ?
C23 C22 1.413(6) . ?
C24 C25 1.355(7) . ?
C24 C22 1.410(6) . ?
C21 C20 1.358(7) . ?
C21 C22 1.408(7) . ?
C17 C16 1.423(6) . ?
C17 C18 1.427(6) . ?
C20 C19 1.409(6) . ?
C15 C16 1.421(7) . ?
C15 C14 1.428(7) . ?
C14 C18 1.438(6) . ?
C26 C25 1.411(7) . ?
C18 C19 1.478(6) . ?
Cl1 O5 1.231(10) . ?
Cl1 O9 1.309(13) . ?
Cl1 O4 1.327(7) . ?
Cl1 O8 1.376(14) . ?
Cl1 O1 1.448(4) . ?
Cl1 O3 1.458(7) . ?
Cl1 O6 1.528(10) . ?
Cl1 O7 1.533(9) . ?
Cl1 O11 1.536(14) . ?
Cl1 O10 1.544(14) . ?
Cl1 O2 1.591(7) . ?
